data_7049056
loop_
_publ_author_name
'Espinal-Viguri, Maialen'
'Varela-Izquierdo, Victor'
'Miloserdov, Fedor M.'
'Riddlestone, Ian M.'
'Mahon, Mary F.'
'Whittlesey, Michael K.'

_publ_section_title
;
 Heterobimetallic ruthenium-zinc complexes with bulky N-heterocyclic
 carbenes: syntheses, structures and reactivity.
;
_journal_issue 13
_journal_name_full 'Dalton transactions (Cambridge, England : 2003)'
_journal_page_first 4176
_journal_page_last 4189
_journal_paper_doi 10.1039/c8dt05023f
_journal_volume 48
_journal_year 2019
_chemical_formula_moiety 'C56 H79 N4 O Ru Zn, C32 H12 B F24'
_chemical_formula_sum 'C88 H91 B F24 N4 O Ru Zn'
_chemical_formula_weight 1853.89
_space_group_crystal_system triclinic
_space_group_IT_number 2
_space_group_name_Hall '-P 1'
_space_group_name_H-M_alt 'P -1'
_symmetry_space_group_name_Hall '-P 1'
_symmetry_space_group_name_H-M 'P -1'
_atom_sites_solution_hydrogens mixed
_atom_sites_solution_primary iterative
_audit_creation_date 2018-07-12
_audit_creation_method
;
Olex2 1.2
(compiled 2018.05.29 svn.r3508 for OlexSys, GUI svn.r5506)
;
_audit_update_record
;
2018-11-30 deposited with the CCDC.    2019-02-19 downloaded from the CCDC.
;
_cell_angle_alpha 84.0630(10)
_cell_angle_beta 88.7670(10)
_cell_angle_gamma 85.4020(10)
_cell_formula_units_Z 2
_cell_length_a 12.7837(2)
_cell_length_b 17.1267(3)
_cell_length_c 20.4172(3)
_cell_measurement_reflns_used 44335
_cell_measurement_temperature 150.01(10)
_cell_measurement_theta_max 30.3960
_cell_measurement_theta_min 2.9260
_cell_volume 4431.51(12)
_computing_cell_refinement 'CrysAlisPro 1.171.39.46 (Rigaku OD, 2018)'
_computing_data_collection 'CrysAlisPro 1.171.39.46 (Rigaku OD, 2018)'
_computing_data_reduction 'CrysAlisPro 1.171.39.46 (Rigaku OD, 2018)'
_computing_molecular_graphics 'Olex2 (Dolomanov et al., 2009)'
_computing_publication_material 'Olex2 (Dolomanov et al., 2009)'
_computing_structure_refinement 'ShelXL (Sheldrick, 2015)'
_computing_structure_solution 'olex2.solve (Bourhis et al., 2015)'
_diffrn_ambient_environment N~2~
_diffrn_ambient_temperature 150.01(10)
_diffrn_detector 'CCD plate'
_diffrn_detector_area_resol_mean 8.1150
_diffrn_detector_type EosS2
_diffrn_measured_fraction_theta_full 0.998
_diffrn_measured_fraction_theta_max 0.986
_diffrn_measurement_device 'four-circle diffractometer'
_diffrn_measurement_device_type 'SuperNova, Dual, Cu at home/near, EosS2'
_diffrn_measurement_method '\w scans'
_diffrn_radiation_monochromator mirror
_diffrn_radiation_probe x-ray
_diffrn_radiation_type MoK\a
_diffrn_radiation_wavelength 0.71073
_diffrn_reflns_av_R_equivalents 0.0629
_diffrn_reflns_av_unetI/netI 0.0430
_diffrn_reflns_Laue_measured_fraction_full 0.998
_diffrn_reflns_Laue_measured_fraction_max 0.986
_diffrn_reflns_limit_h_max 18
_diffrn_reflns_limit_h_min -18
_diffrn_reflns_limit_k_max 24
_diffrn_reflns_limit_k_min -24
_diffrn_reflns_limit_l_max 28
_diffrn_reflns_limit_l_min -29
_diffrn_reflns_number 159961
_diffrn_reflns_point_group_measured_fraction_full 0.998
_diffrn_reflns_point_group_measured_fraction_max 0.986
_diffrn_reflns_theta_full 25.242
_diffrn_reflns_theta_max 30.508
_diffrn_reflns_theta_min 2.582
_diffrn_source 'micro-focus sealed X-ray tube'
_diffrn_source_type 'SuperNova (Mo) X-ray Source'
_exptl_absorpt_coefficient_mu 0.538
_exptl_absorpt_correction_T_max 1.00000
_exptl_absorpt_correction_T_min 0.63416
_exptl_absorpt_correction_type multi-scan
_exptl_absorpt_process_details
;
CrysAlisPro 1.171.39.46 (Rigaku Oxford Diffraction, 2018)
Empirical absorption correction using spherical harmonics,
 implemented in SCALE3 ABSPACK scaling algorithm.
;
_exptl_crystal_colour colourless
_exptl_crystal_colour_primary colourless
_exptl_crystal_density_diffrn 1.389
_exptl_crystal_description block
_exptl_crystal_F_000 1900
_exptl_crystal_size_max 0.317
_exptl_crystal_size_mid 0.132
_exptl_crystal_size_min 0.103
_refine_diff_density_max 0.755
_refine_diff_density_min -1.176
_refine_diff_density_rms 0.091
_refine_ls_extinction_method none
_refine_ls_goodness_of_fit_ref 1.042
_refine_ls_hydrogen_treatment mixed
_refine_ls_matrix_type full
_refine_ls_number_parameters 1267
_refine_ls_number_reflns 26703
_refine_ls_number_restraints 157
_refine_ls_restrained_S_all 1.065
_refine_ls_R_factor_all 0.0694
_refine_ls_R_factor_gt 0.0503
_refine_ls_shift/su_max 0.001
_refine_ls_shift/su_mean 0.000
_refine_ls_structure_factor_coef Fsqd
_refine_ls_weighting_details 'w=1/[\s^2^(Fo^2^)+(0.0550P)^2^+3.8737P] where P=(Fo^2^+2Fc^2^)/3'
_refine_ls_weighting_scheme calc
_refine_ls_wR_factor_gt 0.1188
_refine_ls_wR_factor_ref 0.1298
_reflns_Friedel_coverage 0.000
_reflns_number_gt 21382
_reflns_number_total 26703
_reflns_threshold_expression 'I > 2\s(I)'
_cod_data_source_file c8dt05023f2.cif
_cod_data_source_block s18mkw11
_cod_depositor_comments 'Adding full bibliography for 7049052--7049061.cif.'
_cod_database_code 7049056
_shelx_shelxl_version_number 2014/7
_chemical_oxdiff_usercomment 'colorless block'
_shelx_space_group_comment
;
The symmetry employed for this shelxl refinement is uniquely defined
by the following loop, which should always be used as a source of
symmetry information in preference to the above space-group names.
They are only intended as comments.
;
_olex2_refinement_description
;
1. Fixed Uiso
 At 1.2 times of:
  All C(H) groups
 At 1.5 times of:
  All C(H,H,H) groups
2. Restrained distances
 H1-H2
 0.75 with sigma of 0.01
 F10-C64 \\sim F10A-C64
 with sigma of 0.02
 F11-C64 \\sim F11A-C64
 with sigma of 0.02
 F12-C64 \\sim F12A-C64
 with sigma of 0.02
 F13-C71 \\sim F13A-C71A
 with sigma of 0.02
 F14-C71 \\sim F14A-C71A
 with sigma of 0.02
 F15-C71 \\sim F15A-C71A
 with sigma of 0.02
 C67-C71 \\sim C67-C71A
 with sigma of 0.02
 F13-F14 \\sim F13A-F14A
 with sigma of 0.04
 F13-F15 \\sim F13A-F15A
 with sigma of 0.04
 F13-C67 \\sim F13A-C67
 with sigma of 0.04
 F14-F15 \\sim F14A-F15A
 with sigma of 0.04
 F14-C67 \\sim F14A-C67
 with sigma of 0.04
 F15-C67 \\sim F15A-C67
 with sigma of 0.04
 F19-C80 \\sim F19A-C80A
 with sigma of 0.02
 F20-C80 \\sim F20A-C80A
 with sigma of 0.02
 F21-C80 \\sim F21A-C80A
 with sigma of 0.02
 C77-C80 \\sim C77-C80A
 with sigma of 0.02
 F19-F20 \\sim F19A-F20A
 with sigma of 0.04
 F19-F21 \\sim F19A-F21A
 with sigma of 0.04
 F19-C77 \\sim F19A-C77
 with sigma of 0.04
 F20-F21 \\sim F20A-F21A
 with sigma of 0.04
 F20-C77 \\sim F20A-C77
 with sigma of 0.04
 F21-C77 \\sim F21A-C77
 with sigma of 0.04
 F2-C88 \\sim F1A-C88 \\sim F1-C88 \\sim F3A-C88 \\sim F2A-C88 \\sim F3-C88
 with sigma of 0.005
 F7-C63 \\sim F7A-C63
 with sigma of 0.02
 F8-C63 \\sim F8A-C63
 with sigma of 0.02
 F9-C63 \\sim F9A-C63
 with sigma of 0.02
 Ru1-H2 \\sim Ru1-H1
 with sigma of 0.02
3. Uiso/Uaniso restraints and constraints
F19 \\sim F20 \\sim F21 \\sim C80: within 2A with sigma of 0.02 and sigma for
terminal atoms of 0.01
F19A \\sim F21A \\sim C80A \\sim F20A: within 2A with sigma of 0.02 and sigma
for terminal atoms of 0.01
F1 \\sim F3A \\sim F3 \\sim F2A \\sim F2 \\sim F1A: within 2A with sigma of
0.02 and sigma for terminal atoms of 0.01
F11A \\sim F11 \\sim F12A \\sim F12 \\sim F10A \\sim F10: within 2A with sigma
of 0.02 and sigma for terminal atoms of 0.01
4. Others
 Fixed Sof: F1(0.75) F2(0.75) F3(0.75) F7(0.5) F8(0.5) F9(0.5) F10(0.5)
 F11(0.5) F12(0.5) F13(0.7) F14(0.7) F15(0.7) F19(0.55) F20(0.55) F21(0.55)
 C71(0.7) C80(0.55) F11A(0.5) F12A(0.5) F10A(0.5) F14A(0.3) C71A(0.3) F13A(0.3)
 F15A(0.3) F19A(0.45) F21A(0.45) C80A(0.45) F20A(0.45) F2A(0.25) F3A(0.25)
 F1A(0.25) F9A(0.5) F7A(0.5) F8A(0.5)
5.a Ternary CH refined with riding coordinates:
 C10(H10), C13(H13), C22(H22), C25(H25), C37(H37), C40(H40), C49(H49), C52(H52)
5.b Aromatic/amide H refined with riding coordinates:
 C2(H0AA), C3(H1AA), C6(H6), C7(H7), C8(H8), C18(H18), C19(H19), C20(H20),
 C29(H29), C30(H30), C33(H33), C34(H34), C35(H35), C45(H45), C46(H46), C47(H47),
  C58(H58), C60(H60), C62(H62), C66(H66), C68(H68), C70(H70), C74(H74),
 C76(H76), C78(H78), C82(H82), C84(H84), C86(H86)
5.c Idealised Me refined as rotating group:
 C11(H11A,H11B,H11C), C12(H12A,H12B,H12C), C14(H14A,H14B,H14C), C15(H15A,H15B,
 H15C), C23(H23A,H23B,H23C), C24(H24A,H24B,H24C), C26(H26A,H26B,H26C), C27(H27A,
 H27B,H27C), C38(H38A,H38B,H38C), C39(H39A,H39B,H39C), C41(H41A,H41B,H41C),
 C42(H42A,H42B,H42C), C50(H50A,H50B,H50C), C51(H51A,H51B,H51C), C53(H53A,H53B,
 H53C), C54(H54A,H54B,H54C), C56(H56A,H56B,H56C)
;
_olex2_submission_special_instructions 'No special instructions were received'

loop_
_space_group_symop_operation_xyz
'x, y, z'
'-x, -y, -z'

loop_
_atom_site_label
_atom_site_type_symbol
_atom_site_fract_x
_atom_site_fract_y
_atom_site_fract_z
_atom_site_U_iso_or_equiv
_atom_site_adp_type
_atom_site_occupancy
_atom_site_site_symmetry_order
_atom_site_calc_flag
_atom_site_refinement_flags_posn
_atom_site_refinement_flags_adp
_atom_site_refinement_flags_occupancy
_atom_site_disorder_assembly
_atom_site_disorder_group
Ru1 Ru 0.62241(2) 0.26643(2) 0.73459(2) 0.01965(4) Uani 1 1 d D . . . .
H4 H 0.756(2) 0.2388(14) 0.7196(12) 0.026(6) Uiso 1 1 d . . . . .
H3 H 0.6577(19) 0.3457(14) 0.7630(12) 0.027(6) Uiso 1 1 d . . . . .
Zn1 Zn 0.79235(2) 0.31562(2) 0.76425(2) 0.03706(7) Uani 1 1 d . . . . .
O1 O 0.40244(14) 0.34279(11) 0.75216(9) 0.0413(4) Uani 1 1 d . . . . .
N1 N 0.64617(14) 0.39765(11) 0.61639(9) 0.0258(4) Uani 1 1 d . . . . .
N2 N 0.56833(14) 0.30225(10) 0.58487(8) 0.0241(3) Uani 1 1 d . . . . .
N3 N 0.69185(16) 0.13238(11) 0.84450(9) 0.0283(4) Uani 1 1 d . . . . .
N4 N 0.60705(14) 0.22640(10) 0.88938(8) 0.0230(3) Uani 1 1 d . . . . .
C1 C 0.61410(15) 0.32519(12) 0.63895(9) 0.0212(4) Uani 1 1 d . . . . .
C2 C 0.6201(2) 0.41870(15) 0.55105(11) 0.0342(5) Uani 1 1 d . . . . .
H0AA H 0.6333 0.4653 0.5258 0.041 Uiso 1 1 calc R . . . .
C3 C 0.57208(19) 0.35857(14) 0.53146(11) 0.0326(5) Uani 1 1 d . . . . .
H1AA H 0.5461 0.3553 0.4897 0.039 Uiso 1 1 calc R . . . .
C4 C 0.71158(18) 0.44395(13) 0.65107(11) 0.0298(4) Uani 1 1 d . . . . .
C5 C 0.8196(2) 0.43488(16) 0.64002(14) 0.0413(6) Uani 1 1 d . . . . .
C6 C 0.8815(2) 0.4823(2) 0.67292(18) 0.0569(8) Uani 1 1 d . . . . .
H6 H 0.9540 0.4778 0.6671 0.068 Uiso 1 1 calc R . . . .
C7 C 0.8371(3) 0.53500(19) 0.71338(19) 0.0607(9) Uani 1 1 d . . . . .
H7 H 0.8799 0.5655 0.7348 0.073 Uiso 1 1 calc R . . . .
C8 C 0.7298(3) 0.54351(16) 0.72289(16) 0.0483(7) Uani 1 1 d . . . . .
H8 H 0.7009 0.5796 0.7506 0.058 Uiso 1 1 calc R . . . .
C9 C 0.6642(2) 0.49824(13) 0.69125(12) 0.0334(5) Uani 1 1 d . . . . .
C10 C 0.8698(2) 0.3804(2) 0.59171(15) 0.0492(7) Uani 1 1 d . . . . .
H10 H 0.8141 0.3528 0.5741 0.059 Uiso 1 1 calc R . . . .
C11 C 0.9505(3) 0.3195(2) 0.62220(18) 0.0671(10) Uani 1 1 d . . . . .
H11A H 1.0025 0.3451 0.6435 0.101 Uiso 1 1 calc GR . . . .
H11B H 0.9835 0.2905 0.5885 0.101 Uiso 1 1 calc GR . . . .
H11C H 0.9171 0.2841 0.6540 0.101 Uiso 1 1 calc GR . . . .
C12 C 0.9200(3) 0.4293(3) 0.53431(18) 0.0764(12) Uani 1 1 d . . . . .
H12A H 0.8699 0.4705 0.5167 0.115 Uiso 1 1 calc GR . . . .
H12B H 0.9415 0.3961 0.5006 0.115 Uiso 1 1 calc GR . . . .
H12C H 0.9800 0.4520 0.5496 0.115 Uiso 1 1 calc GR . . . .
C13 C 0.5463(2) 0.51174(13) 0.69661(12) 0.0345(5) Uani 1 1 d . . . . .
H13 H 0.5158 0.4659 0.6819 0.041 Uiso 1 1 calc R . . . .
C14 C 0.5062(3) 0.52140(19) 0.76649(15) 0.0519(7) Uani 1 1 d . . . . .
H14A H 0.5337 0.4774 0.7958 0.078 Uiso 1 1 calc GR . . . .
H14B H 0.4309 0.5236 0.7674 0.078 Uiso 1 1 calc GR . . . .
H14C H 0.5288 0.5692 0.7802 0.078 Uiso 1 1 calc GR . . . .
C15 C 0.5100(3) 0.58398(18) 0.64966(19) 0.0606(9) Uani 1 1 d . . . . .
H15A H 0.5436 0.6289 0.6608 0.091 Uiso 1 1 calc GR . . . .
H15B H 0.4353 0.5940 0.6536 0.091 Uiso 1 1 calc GR . . . .
H15C H 0.5283 0.5743 0.6052 0.091 Uiso 1 1 calc GR . . . .
C16 C 0.53366(17) 0.22534(13) 0.57822(10) 0.0265(4) Uani 1 1 d . . . . .
C17 C 0.61060(19) 0.16595(15) 0.56404(11) 0.0338(5) Uani 1 1 d . . . . .
C18 C 0.5760(2) 0.09285(16) 0.55550(13) 0.0441(6) Uani 1 1 d . . . . .
H18 H 0.6247 0.0516 0.5472 0.053 Uiso 1 1 calc R . . . .
C19 C 0.4711(3) 0.08040(16) 0.55915(14) 0.0465(7) Uani 1 1 d . . . . .
H19 H 0.4497 0.0311 0.5528 0.056 Uiso 1 1 calc R . . . .
C20 C 0.3971(2) 0.14029(15) 0.57223(14) 0.0409(6) Uani 1 1 d . . . . .
H20 H 0.3263 0.1310 0.5741 0.049 Uiso 1 1 calc R . . . .
C21 C 0.42722(18) 0.21448(14) 0.58266(11) 0.0308(5) Uani 1 1 d . . . . .
C22 C 0.7253(2) 0.18132(19) 0.55583(14) 0.0453(7) Uani 1 1 d . . . . .
H22 H 0.7364 0.2268 0.5795 0.054 Uiso 1 1 calc R . . . .
C23 C 0.7995(3) 0.1133(3) 0.58453(19) 0.0740(12) Uani 1 1 d . . . . .
H23A H 0.7808 0.0995 0.6298 0.111 Uiso 1 1 calc GR . . . .
H23B H 0.8701 0.1287 0.5817 0.111 Uiso 1 1 calc GR . . . .
H23C H 0.7943 0.0688 0.5602 0.111 Uiso 1 1 calc GR . . . .
C24 C 0.7515(3) 0.2039(2) 0.48300(16) 0.0625(9) Uani 1 1 d . . . . .
H24A H 0.7420 0.1602 0.4583 0.094 Uiso 1 1 calc GR . . . .
H24B H 0.8231 0.2170 0.4787 0.094 Uiso 1 1 calc GR . . . .
H24C H 0.7059 0.2484 0.4664 0.094 Uiso 1 1 calc GR . . . .
C25 C 0.34482(19) 0.27932(15) 0.59696(13) 0.0378(5) Uani 1 1 d . . . . .
H25 H 0.3807 0.3206 0.6151 0.045 Uiso 1 1 calc R . . . .
C26 C 0.2638(2) 0.2507(2) 0.64792(19) 0.0617(9) Uani 1 1 d . . . . .
H26A H 0.2187 0.2175 0.6285 0.093 Uiso 1 1 calc GR . . . .
H26B H 0.2227 0.2952 0.6625 0.093 Uiso 1 1 calc GR . . . .
H26C H 0.2990 0.2214 0.6848 0.093 Uiso 1 1 calc GR . . . .
C27 C 0.2922(3) 0.3160(2) 0.53306(18) 0.0596(9) Uani 1 1 d . . . . .
H27A H 0.2417 0.3580 0.5426 0.089 Uiso 1 1 calc GR . . . .
H27B H 0.2574 0.2765 0.5136 0.089 Uiso 1 1 calc GR . . . .
H27C H 0.3444 0.3363 0.5029 0.089 Uiso 1 1 calc GR . . . .
C28 C 0.64004(16) 0.20511(11) 0.82896(10) 0.0220(4) Uani 1 1 d . . . . .
C29 C 0.6899(2) 0.11043(14) 0.91152(11) 0.0358(5) Uani 1 1 d . . . . .
H29 H 0.7195 0.0635 0.9330 0.043 Uiso 1 1 calc R . . . .
C30 C 0.63765(19) 0.16917(13) 0.93980(11) 0.0308(5) Uani 1 1 d . . . . .
H30 H 0.6244 0.1712 0.9846 0.037 Uiso 1 1 calc R . . . .
C31 C 0.7307(2) 0.07559(14) 0.79999(12) 0.0378(6) Uani 1 1 d . . . . .
C32 C 0.8384(3) 0.06982(17) 0.78438(14) 0.0491(7) Uani 1 1 d . . . . .
C33 C 0.8735(3) 0.0082(2) 0.74754(19) 0.0708(11) Uani 1 1 d . . . . .
H33 H 0.9443 0.0018 0.7361 0.085 Uiso 1 1 calc R . . . .
C34 C 0.8068(4) -0.0427(2) 0.7279(2) 0.0853(15) Uani 1 1 d . . . . .
H34 H 0.8328 -0.0832 0.7036 0.102 Uiso 1 1 calc R . . . .
C35 C 0.7018(4) -0.03519(19) 0.74357(19) 0.0729(12) Uani 1 1 d . . . . .
H35 H 0.6572 -0.0699 0.7291 0.088 Uiso 1 1 calc R . . . .
C36 C 0.6611(3) 0.02455(16) 0.78128(14) 0.0493(7) Uani 1 1 d . . . . .
C37 C 0.9124(2) 0.1252(2) 0.80659(15) 0.0541(8) Uani 1 1 d . . . . .
H37 H 0.8718 0.1756 0.8103 0.065 Uiso 1 1 calc R . . . .
C38 C 0.9576(3) 0.0972(3) 0.8746(2) 0.0933(16) Uani 1 1 d . . . . .
H38A H 0.9019 0.0969 0.9069 0.140 Uiso 1 1 calc GR . . . .
H38B H 1.0083 0.1322 0.8852 0.140 Uiso 1 1 calc GR . . . .
H38C H 0.9908 0.0450 0.8742 0.140 Uiso 1 1 calc GR . . . .
C39 C 1.0013(3) 0.1411(3) 0.7582(2) 0.0783(12) Uani 1 1 d . . . . .
H39A H 1.0465 0.0938 0.7562 0.118 Uiso 1 1 calc GR . . . .
H39B H 1.0407 0.1816 0.7723 0.118 Uiso 1 1 calc GR . . . .
H39C H 0.9732 0.1579 0.7154 0.118 Uiso 1 1 calc GR . . . .
C40 C 0.5472(3) 0.02689(17) 0.80358(17) 0.0566(8) Uani 1 1 d . . . . .
H40 H 0.5301 0.0775 0.8212 0.068 Uiso 1 1 calc R . . . .
C41 C 0.4701(4) 0.0209(3) 0.7492(2) 0.0833(13) Uani 1 1 d . . . . .
H41A H 0.4777 0.0629 0.7149 0.125 Uiso 1 1 calc GR . . . .
H41B H 0.3998 0.0246 0.7667 0.125 Uiso 1 1 calc GR . . . .
H41C H 0.4839 -0.0287 0.7314 0.125 Uiso 1 1 calc GR . . . .
C42 C 0.5337(4) -0.0386(2) 0.8604(2) 0.0870(14) Uani 1 1 d . . . . .
H42A H 0.5552 -0.0889 0.8456 0.130 Uiso 1 1 calc GR . . . .
H42B H 0.4613 -0.0376 0.8742 0.130 Uiso 1 1 calc GR . . . .
H42C H 0.5761 -0.0299 0.8968 0.130 Uiso 1 1 calc GR . . . .
C43 C 0.54017(16) 0.29513(12) 0.90315(9) 0.0226(4) Uani 1 1 d . . . . .
C44 C 0.43124(17) 0.28949(13) 0.90399(10) 0.0275(4) Uani 1 1 d . . . . .
C45 C 0.3685(2) 0.35441(15) 0.92110(12) 0.0366(5) Uani 1 1 d . . . . .
H45 H 0.2960 0.3529 0.9220 0.044 Uiso 1 1 calc R . . . .
C46 C 0.4121(2) 0.42135(15) 0.93683(13) 0.0398(6) Uani 1 1 d . . . . .
H46 H 0.3686 0.4645 0.9474 0.048 Uiso 1 1 calc R . . . .
C47 C 0.5192(2) 0.42450(14) 0.93696(12) 0.0347(5) Uani 1 1 d . . . . .
H47 H 0.5473 0.4699 0.9478 0.042 Uiso 1 1 calc R . . . .
C48 C 0.58659(18) 0.36075(13) 0.92116(10) 0.0270(4) Uani 1 1 d . . . . .
C49 C 0.70418(19) 0.36272(15) 0.92703(12) 0.0351(5) Uani 1 1 d . . . . .
H49 H 0.7380 0.3246 0.8991 0.042 Uiso 1 1 calc R . . . .
C50 C 0.7380(2) 0.3372(2) 0.99836(14) 0.0501(7) Uani 1 1 d . . . . .
H50A H 0.7034 0.3724 1.0271 0.075 Uiso 1 1 calc GR . . . .
H50B H 0.8126 0.3388 1.0015 0.075 Uiso 1 1 calc GR . . . .
H50C H 0.7192 0.2846 1.0111 0.075 Uiso 1 1 calc GR . . . .
C51 C 0.7426(2) 0.44345(18) 0.90392(15) 0.0502(7) Uani 1 1 d . . . . .
H51A H 0.7204 0.4592 0.8596 0.075 Uiso 1 1 calc GR . . . .
H51B H 0.8178 0.4405 0.9055 0.075 Uiso 1 1 calc GR . . . .
H51C H 0.7137 0.4814 0.9322 0.075 Uiso 1 1 calc GR . . . .
C52 C 0.38210(19) 0.21484(14) 0.89022(12) 0.0337(5) Uani 1 1 d . . . . .
H52 H 0.4283 0.1882 0.8591 0.040 Uiso 1 1 calc R . . . .
C53 C 0.3750(3) 0.15867(18) 0.95350(15) 0.0507(7) Uani 1 1 d . . . . .
H53A H 0.4442 0.1444 0.9704 0.076 Uiso 1 1 calc GR . . . .
H53B H 0.3435 0.1122 0.9440 0.076 Uiso 1 1 calc GR . . . .
H53C H 0.3329 0.1843 0.9857 0.076 Uiso 1 1 calc GR . . . .
C54 C 0.2735(2) 0.23010(18) 0.85962(14) 0.0455(6) Uani 1 1 d . . . . .
H54A H 0.2234 0.2460 0.8923 0.068 Uiso 1 1 calc GR . . . .
H54B H 0.2536 0.1828 0.8435 0.068 Uiso 1 1 calc GR . . . .
H54C H 0.2751 0.2711 0.8238 0.068 Uiso 1 1 calc GR . . . .
C55 C 0.48248(18) 0.30993(13) 0.74802(10) 0.0278(4) Uani 1 1 d . . . . .
C56 C 0.9207(2) 0.3407(2) 0.80321(16) 0.0572(8) Uani 1 1 d . . . . .
H56A H 0.9791 0.3288 0.7746 0.086 Uiso 1 1 calc GR . . . .
H56B H 0.9303 0.3102 0.8451 0.086 Uiso 1 1 calc GR . . . .
H56C H 0.9162 0.3958 0.8093 0.086 Uiso 1 1 calc GR . . . .
F1 F -0.1374(6) 0.7363(3) 0.6160(2) 0.0828(17) Uani 0.75 1 d D U P A 1
F2 F -0.0559(3) 0.7682(3) 0.52427(16) 0.0881(11) Uani 0.75 1 d D U P A 1
F3 F -0.1682(3) 0.8471(3) 0.56428(19) 0.0664(12) Uani 0.75 1 d D U P A 1
F4 F 0.05951(19) 1.06024(14) 0.57650(17) 0.1066(10) Uani 1 1 d . . . . .
F5 F 0.21089(19) 1.00920(12) 0.55859(11) 0.0762(7) Uani 1 1 d . . . . .
F6 F 0.1742(2) 1.04794(11) 0.65047(10) 0.0782(7) Uani 1 1 d . . . . .
F7 F 0.5019(11) 0.7777(8) 0.5864(5) 0.051(2) Uani 0.5 1 d D . P B 1
F8 F 0.5293(12) 0.8865(5) 0.6185(6) 0.091(4) Uani 0.5 1 d D . P B 1
F9 F 0.6390(6) 0.7860(8) 0.6370(9) 0.090(4) Uani 0.5 1 d D . P B 1
F10 F 0.6391(4) 0.7391(5) 0.8755(3) 0.0901(17) Uani 0.5 1 d D U P C 1
F11 F 0.4977(4) 0.7449(5) 0.9268(3) 0.0627(15) Uani 0.5 1 d D U P C 1
F12 F 0.5500(6) 0.6371(4) 0.8922(4) 0.082(2) Uani 0.5 1 d D U P C 1
F13 F 0.3091(5) 0.4615(4) 0.6549(4) 0.0578(16) Uani 0.7 1 d D . P D 1
F14 F 0.2440(3) 0.56052(16) 0.59395(13) 0.0571(7) Uani 0.7 1 d D . P D 1
F15 F 0.1497(2) 0.4674(3) 0.62797(17) 0.0600(8) Uani 0.7 1 d D . P D 1
F16 F 0.15808(18) 0.50653(13) 0.93751(10) 0.0709(6) Uani 1 1 d . . . . .
F17 F 0.10913(19) 0.41753(11) 0.88213(13) 0.0811(7) Uani 1 1 d . . . . .
F18 F 0.00273(17) 0.51586(15) 0.89842(14) 0.0917(8) Uani 1 1 d . . . . .
F19 F -0.1414(5) 0.7480(4) 0.9134(4) 0.117(2) Uani 0.55 1 d D U P E 1
F20 F -0.1133(4) 0.8111(4) 0.9931(3) 0.0992(18) Uani 0.55 1 d D U P E 1
F21 F -0.1814(8) 0.8729(6) 0.9112(5) 0.115(3) Uani 0.55 1 d D U P E 1
F22 F 0.29888(12) 0.94502(9) 0.94362(7) 0.0413(3) Uani 1 1 d . . . . .
F23 F 0.21417(14) 1.02654(8) 0.87393(8) 0.0460(4) Uani 1 1 d . . . . .
F24 F 0.15277(14) 1.00345(10) 0.97223(8) 0.0494(4) Uani 1 1 d . . . . .
C57 C 0.31967(17) 0.76493(12) 0.75733(10) 0.0249(4) Uani 1 1 d . . . . .
C58 C 0.38016(18) 0.73950(13) 0.81333(11) 0.0293(4) Uani 1 1 d . . . . .
H58 H 0.3461 0.7225 0.8523 0.035 Uiso 1 1 calc R . . . .
C59 C 0.48822(18) 0.73884(13) 0.81252(11) 0.0302(4) Uani 1 1 d . . . . .
C60 C 0.54248(18) 0.76295(13) 0.75516(12) 0.0302(4) Uani 1 1 d . . . . .
H60 H 0.6152 0.7631 0.7545 0.036 Uiso 1 1 calc R . . . .
C61 C 0.48459(17) 0.78672(13) 0.69891(11) 0.0273(4) Uani 1 1 d . . . . .
C62 C 0.37591(17) 0.78742(12) 0.70041(10) 0.0259(4) Uani 1 1 d . . . . .
H62 H 0.3393 0.8035 0.6618 0.031 Uiso 1 1 calc R . . . .
C63 C 0.5383(2) 0.81250(16) 0.63527(12) 0.0368(5) Uani 1 1 d D . . . .
C64 C 0.5464(2) 0.71099(18) 0.87463(14) 0.0460(6) Uani 1 1 d D . . . .
C65 C 0.17547(18) 0.66639(13) 0.76626(12) 0.0305(5) Uani 1 1 d . . . . .
C66 C 0.19914(19) 0.62649(15) 0.71001(14) 0.0369(5) Uani 1 1 d . . . . .
H66 H 0.2198 0.6552 0.6714 0.044 Uiso 1 1 calc R . . . .
C67 C 0.1928(2) 0.54673(16) 0.71032(15) 0.0440(7) Uani 1 1 d D . . . .
C68 C 0.1621(2) 0.50252(16) 0.76663(18) 0.0516(8) Uani 1 1 d . . . . .
H68 H 0.1569 0.4486 0.7668 0.062 Uiso 1 1 calc R . . . .
C69 C 0.1390(2) 0.53926(15) 0.82288(16) 0.0430(6) Uani 1 1 d . . . . .
C70 C 0.14628(19) 0.62058(14) 0.82263(13) 0.0358(5) Uani 1 1 d . . . . .
H70 H 0.1312 0.6442 0.8611 0.043 Uiso 1 1 calc R . . . .
C71 C 0.2241(5) 0.5116(3) 0.6464(3) 0.0369(12) Uani 0.7 1 d D . P D 1
C72 C 0.1022(2) 0.49540(18) 0.88461(19) 0.0562(8) Uani 1 1 d . . . . .
C73 C 0.14241(18) 0.80350(13) 0.82434(11) 0.0277(4) Uani 1 1 d . . . . .
C74 C 0.19169(18) 0.86193(12) 0.85149(10) 0.0263(4) Uani 1 1 d . . . . .
H74 H 0.2586 0.8730 0.8364 0.032 Uiso 1 1 calc R . . . .
C75 C 0.14466(19) 0.90434(13) 0.90030(11) 0.0293(4) Uani 1 1 d . . . . .
C76 C 0.0470(2) 0.88897(16) 0.92519(14) 0.0454(7) Uani 1 1 d . . . . .
H76 H 0.0165 0.9158 0.9590 0.054 Uiso 1 1 calc R . . . .
C77 C -0.0046(2) 0.83201(18) 0.89819(17) 0.0526(8) Uani 1 1 d D . . . .
C78 C 0.0413(2) 0.79093(15) 0.84898(14) 0.0414(6) Uani 1 1 d . . . . .
H78 H 0.0040 0.7536 0.8316 0.050 Uiso 1 1 calc R . . . .
C79 C 0.2014(2) 0.96963(14) 0.92239(11) 0.0334(5) Uani 1 1 d . . . . .
C80 C -0.1102(10) 0.8153(15) 0.9279(9) 0.091(3) Uani 0.55 1 d D U P E 1
C81 C 0.13206(17) 0.80949(13) 0.69832(11) 0.0280(4) Uani 1 1 d . . . . .
C82 C 0.15511(17) 0.88665(14) 0.67722(11) 0.0297(4) Uani 1 1 d . . . . .
H82 H 0.2087 0.9082 0.6977 0.036 Uiso 1 1 calc R . . . .
C83 C 0.10114(18) 0.93195(14) 0.62707(12) 0.0323(5) Uani 1 1 d . . . . .
C84 C 0.01954(19) 0.90256(16) 0.59550(12) 0.0368(5) Uani 1 1 d . . . . .
H84 H -0.0170 0.9329 0.5617 0.044 Uiso 1 1 calc R . . . .
C85 C -0.00522(18) 0.82718(16) 0.61594(13) 0.0362(5) Uani 1 1 d . . . . .
C86 C 0.04956(17) 0.78128(15) 0.66575(12) 0.0318(5) Uani 1 1 d . . . . .
H86 H 0.0311 0.7303 0.6779 0.038 Uiso 1 1 calc R . . . .
C87 C 0.1347(2) 1.01166(16) 0.60360(14) 0.0410(6) Uani 1 1 d . . . . .
C88 C -0.0902(2) 0.79311(16) 0.58119(13) 0.0506(7) Uani 1 1 d D . . . .
B1 B 0.19231(19) 0.76050(14) 0.76174(12) 0.0265(5) Uani 1 1 d . . . . .
F11A F 0.5432(6) 0.7586(4) 0.9172(4) 0.089(2) Uani 0.5 1 d D U P C 2
F12A F 0.5077(4) 0.6446(4) 0.9036(4) 0.0640(16) Uani 0.5 1 d D U P C 2
F10A F 0.6454(4) 0.6844(4) 0.8626(3) 0.0766(15) Uani 0.5 1 d D U P C 2
F14A F 0.1596(11) 0.5306(7) 0.6125(5) 0.121(5) Uani 0.3 1 d D . P D 2
C71A C 0.2052(11) 0.4911(7) 0.6621(8) 0.058(5) Uani 0.3 1 d D . P D 2
F13A F 0.3069(10) 0.4772(12) 0.6488(11) 0.093(7) Uani 0.3 1 d D . P D 2
F15A F 0.1625(8) 0.4243(6) 0.6717(6) 0.105(3) Uani 0.3 1 d D . P D 2
F19A F -0.1737(10) 0.8855(6) 0.9288(7) 0.109(4) Uani 0.45 1 d D U P E 2
F21A F -0.1213(7) 0.7696(6) 0.9687(6) 0.137(3) Uani 0.45 1 d D U P E 2
C80A C -0.1179(12) 0.8183(15) 0.9166(12) 0.101(4) Uani 0.45 1 d D U P E 2
F20A F -0.1741(5) 0.7937(5) 0.8704(4) 0.106(2) Uani 0.45 1 d D U P E 2
F2A F -0.1544(13) 0.8407(10) 0.5424(6) 0.079(3) Uani 0.25 1 d D U P A 2
F3A F -0.1441(16) 0.7563(10) 0.6298(6) 0.071(3) Uani 0.25 1 d D U P A 2
F1A F -0.0580(8) 0.7259(5) 0.5569(6) 0.079(2) Uani 0.25 1 d D U P A 2
H2 H 0.595(2) 0.1764(14) 0.7041(13) 0.029(7) Uiso 1 1 d D . . . .
F9A F 0.6396(7) 0.8191(8) 0.6394(9) 0.082(4) Uani 0.5 1 d D . P B 2
F7A F 0.5233(12) 0.7704(7) 0.5873(6) 0.064(3) Uani 0.5 1 d D . P B 2
F8A F 0.5018(11) 0.8856(5) 0.6126(7) 0.075(3) Uani 0.5 1 d D . P B 2
H1 H 0.543(3) 0.189(3) 0.718(4) 0.24(4) Uiso 1 1 d D . . . .

loop_
_atom_site_aniso_label
_atom_site_aniso_U_11
_atom_site_aniso_U_22
_atom_site_aniso_U_33
_atom_site_aniso_U_23
_atom_site_aniso_U_13
_atom_site_aniso_U_12
Ru1 0.02245(8) 0.02087(7) 0.01629(7) -0.00405(5) 0.00040(5) -0.00307(5)
Zn1 0.02947(14) 0.05117(18) 0.03288(15) -0.01006(12) -0.00340(11) -0.00941(12)
O1 0.0325(9) 0.0503(11) 0.0382(10) -0.0002(8) 0.0027(7) 0.0077(8)
N1 0.0277(9) 0.0294(9) 0.0204(8) 0.0012(7) -0.0021(7) -0.0082(7)
N2 0.0252(8) 0.0296(9) 0.0181(8) -0.0047(6) -0.0021(6) -0.0030(7)
N3 0.0367(10) 0.0258(8) 0.0206(8) -0.0019(7) 0.0053(7) 0.0071(7)
N4 0.0288(9) 0.0222(8) 0.0178(8) -0.0034(6) 0.0002(6) 0.0004(6)
C1 0.0197(9) 0.0253(9) 0.0193(9) -0.0046(7) -0.0001(7) -0.0032(7)
C2 0.0408(13) 0.0372(12) 0.0234(10) 0.0062(9) -0.0025(9) -0.0081(10)
C3 0.0367(12) 0.0418(12) 0.0191(10) -0.0003(9) -0.0059(9) -0.0030(10)
C4 0.0321(11) 0.0296(10) 0.0281(11) 0.0031(8) -0.0043(9) -0.0121(9)
C5 0.0372(13) 0.0459(14) 0.0424(14) 0.0001(11) -0.0002(11) -0.0182(11)
C6 0.0400(15) 0.0625(19) 0.072(2) -0.0074(16) -0.0057(14) -0.0257(14)
C7 0.0568(19) 0.0512(17) 0.080(2) -0.0147(16) -0.0161(17) -0.0266(15)
C8 0.0598(18) 0.0329(13) 0.0552(17) -0.0085(12) -0.0125(14) -0.0144(12)
C9 0.0413(13) 0.0246(10) 0.0346(12) 0.0014(9) -0.0083(10) -0.0086(9)
C10 0.0331(13) 0.070(2) 0.0471(16) -0.0091(14) 0.0074(12) -0.0180(13)
C11 0.064(2) 0.077(2) 0.058(2) -0.0062(18) 0.0211(17) 0.0005(18)
C12 0.071(2) 0.113(3) 0.0446(19) 0.005(2) 0.0052(17) -0.020(2)
C13 0.0444(14) 0.0241(10) 0.0351(12) -0.0034(9) -0.0072(10) -0.0014(9)
C14 0.0590(19) 0.0530(17) 0.0464(16) -0.0200(13) -0.0004(14) -0.0023(14)
C15 0.064(2) 0.0414(16) 0.072(2) 0.0119(15) -0.0142(17) 0.0066(14)
C16 0.0307(11) 0.0295(10) 0.0210(9) -0.0101(8) -0.0041(8) -0.0016(8)
C17 0.0357(12) 0.0429(13) 0.0240(10) -0.0149(9) -0.0045(9) 0.0042(10)
C18 0.0551(17) 0.0387(13) 0.0402(14) -0.0212(11) -0.0056(12) 0.0090(12)
C19 0.0636(19) 0.0327(12) 0.0473(15) -0.0214(11) -0.0025(13) -0.0068(12)
C20 0.0428(14) 0.0389(13) 0.0458(14) -0.0197(11) -0.0010(11) -0.0120(11)
C21 0.0309(11) 0.0326(11) 0.0313(11) -0.0140(9) -0.0019(9) -0.0039(9)
C22 0.0309(12) 0.0652(18) 0.0428(14) -0.0287(13) -0.0019(11) 0.0088(12)
C23 0.0472(18) 0.105(3) 0.070(2) -0.034(2) -0.0176(17) 0.0314(19)
C24 0.0413(16) 0.095(3) 0.0515(18) -0.0213(18) 0.0141(14) 0.0054(16)
C25 0.0273(11) 0.0413(13) 0.0488(14) -0.0235(11) -0.0045(10) -0.0028(10)
C26 0.0380(15) 0.065(2) 0.088(3) -0.0341(19) 0.0211(16) -0.0133(14)
C27 0.0490(18) 0.064(2) 0.068(2) -0.0248(16) -0.0254(15) 0.0164(15)
C28 0.0245(9) 0.0224(9) 0.0195(9) -0.0047(7) 0.0024(7) -0.0006(7)
C29 0.0461(14) 0.0329(11) 0.0248(11) 0.0034(9) 0.0024(10) 0.0103(10)
C30 0.0414(13) 0.0303(11) 0.0190(9) 0.0003(8) 0.0011(9) 0.0038(9)
C31 0.0557(16) 0.0265(11) 0.0281(11) -0.0015(9) 0.0119(11) 0.0105(10)
C32 0.0580(18) 0.0426(14) 0.0402(14) 0.0029(11) 0.0156(13) 0.0217(13)
C33 0.085(3) 0.0535(19) 0.067(2) -0.0066(17) 0.036(2) 0.0269(18)
C34 0.126(4) 0.0467(19) 0.081(3) -0.0230(18) 0.052(3) 0.015(2)
C35 0.117(3) 0.0390(16) 0.067(2) -0.0269(15) 0.039(2) -0.0113(18)
C36 0.076(2) 0.0310(12) 0.0413(15) -0.0109(11) 0.0170(14) -0.0010(13)
C37 0.0391(15) 0.069(2) 0.0474(16) 0.0071(14) 0.0043(12) 0.0212(14)
C38 0.051(2) 0.149(5) 0.069(3) 0.028(3) -0.0108(19) 0.013(2)
C39 0.059(2) 0.096(3) 0.073(3) 0.005(2) 0.0192(19) 0.012(2)
C40 0.077(2) 0.0369(14) 0.0606(19) -0.0232(13) 0.0197(17) -0.0167(14)
C41 0.096(3) 0.073(3) 0.089(3) -0.030(2) 0.003(2) -0.032(2)
C42 0.109(4) 0.065(2) 0.088(3) -0.003(2) 0.044(3) -0.027(2)
C43 0.0287(10) 0.0240(9) 0.0153(8) -0.0055(7) 0.0012(7) 0.0007(7)
C44 0.0287(10) 0.0313(10) 0.0238(10) -0.0091(8) 0.0037(8) -0.0033(8)
C45 0.0294(11) 0.0442(13) 0.0377(13) -0.0164(10) 0.0032(10) 0.0023(10)
C46 0.0463(14) 0.0334(12) 0.0403(13) -0.0170(10) 0.0022(11) 0.0091(10)
C47 0.0454(14) 0.0272(10) 0.0339(12) -0.0138(9) 0.0022(10) -0.0054(9)
C48 0.0334(11) 0.0291(10) 0.0202(9) -0.0081(8) 0.0018(8) -0.0054(8)
C49 0.0327(12) 0.0435(13) 0.0326(12) -0.0150(10) -0.0003(9) -0.0098(10)
C50 0.0465(16) 0.0655(19) 0.0411(15) -0.0106(13) -0.0132(12) -0.0107(14)
C51 0.0503(17) 0.0560(17) 0.0490(16) -0.0138(13) 0.0046(13) -0.0244(14)
C52 0.0317(12) 0.0367(12) 0.0355(12) -0.0131(10) 0.0045(9) -0.0103(9)
C53 0.0532(17) 0.0467(15) 0.0537(17) 0.0014(13) -0.0003(14) -0.0226(13)
C54 0.0379(14) 0.0562(17) 0.0458(15) -0.0092(13) -0.0023(11) -0.0184(12)
C55 0.0300(11) 0.0323(11) 0.0212(10) -0.0019(8) -0.0005(8) -0.0030(8)
C56 0.0365(15) 0.087(2) 0.0541(18) -0.0279(17) -0.0070(13) -0.0109(15)
F1 0.075(2) 0.080(3) 0.097(3) 0.015(2) -0.045(2) -0.047(3)
F2 0.0546(17) 0.153(3) 0.072(2) -0.065(2) 0.0024(16) -0.034(2)
F3 0.0357(15) 0.093(2) 0.069(3) 0.003(2) -0.0229(18) -0.0059(14)
F4 0.0637(14) 0.0599(13) 0.184(3) 0.0479(16) -0.0293(16) 0.0010(11)
F5 0.0952(16) 0.0537(11) 0.0834(15) -0.0184(10) 0.0499(13) -0.0283(11)
F6 0.140(2) 0.0417(10) 0.0565(12) -0.0101(9) 0.0017(12) -0.0268(12)
F7 0.053(3) 0.080(6) 0.023(3) -0.015(3) 0.008(2) -0.022(3)
F8 0.171(12) 0.043(4) 0.067(5) -0.021(3) 0.064(6) -0.051(5)
F9 0.029(3) 0.168(12) 0.063(5) 0.027(7) 0.022(3) 0.012(4)
F10 0.048(2) 0.162(5) 0.059(3) 0.017(3) -0.030(2) -0.030(3)
F11 0.050(3) 0.112(4) 0.0282(18) -0.022(2) -0.0129(19) 0.008(3)
F12 0.124(5) 0.054(2) 0.066(4) -0.013(2) -0.053(4) 0.027(3)
F13 0.055(3) 0.0555(18) 0.061(3) -0.0196(17) -0.010(2) 0.0230(18)
F14 0.087(2) 0.0490(15) 0.0373(13) -0.0169(11) 0.0061(14) -0.0007(15)
F15 0.0424(14) 0.081(2) 0.068(2) -0.0498(18) -0.0004(13) -0.0163(16)
F16 0.0815(15) 0.0704(13) 0.0641(12) 0.0043(10) -0.0106(11) -0.0380(11)
F17 0.0962(17) 0.0408(10) 0.1065(18) 0.0152(11) -0.0349(14) -0.0267(10)
F18 0.0507(12) 0.0870(16) 0.126(2) 0.0423(15) 0.0165(13) -0.0075(11)
F19 0.080(4) 0.127(5) 0.165(6) -0.081(4) 0.076(4) -0.073(3)
F20 0.074(3) 0.146(5) 0.085(3) -0.030(3) 0.057(3) -0.046(3)
F21 0.042(3) 0.181(8) 0.116(6) 0.001(6) 0.021(4) -0.003(5)
F22 0.0453(9) 0.0411(8) 0.0378(8) -0.0067(6) -0.0101(6) 0.0015(6)
F23 0.0686(11) 0.0280(7) 0.0419(8) 0.0021(6) -0.0144(8) -0.0114(7)
F24 0.0609(11) 0.0453(9) 0.0453(9) -0.0272(7) -0.0015(8) 0.0047(8)
C57 0.0268(10) 0.0254(9) 0.0239(10) -0.0087(8) 0.0005(8) -0.0022(8)
C58 0.0328(11) 0.0327(11) 0.0231(10) -0.0065(8) 0.0013(8) -0.0025(9)
C59 0.0333(11) 0.0324(11) 0.0258(10) -0.0075(8) -0.0070(9) -0.0006(9)
C60 0.0241(10) 0.0322(11) 0.0358(12) -0.0106(9) -0.0009(9) -0.0011(8)
C61 0.0293(11) 0.0265(10) 0.0270(10) -0.0076(8) 0.0037(8) -0.0026(8)
C62 0.0276(10) 0.0289(10) 0.0219(9) -0.0071(8) -0.0007(8) -0.0009(8)
C63 0.0350(12) 0.0423(13) 0.0339(12) -0.0059(10) 0.0072(10) -0.0066(10)
C64 0.0443(15) 0.0571(17) 0.0370(14) -0.0070(12) -0.0129(12) -0.0009(13)
C65 0.0263(10) 0.0289(10) 0.0384(12) -0.0122(9) -0.0046(9) -0.0023(8)
C66 0.0293(11) 0.0384(12) 0.0455(14) -0.0195(11) -0.0085(10) 0.0038(9)
C67 0.0352(13) 0.0378(13) 0.0624(18) -0.0252(13) -0.0201(12) 0.0067(10)
C68 0.0402(14) 0.0294(12) 0.089(2) -0.0222(14) -0.0307(15) 0.0015(10)
C69 0.0325(13) 0.0325(12) 0.0646(18) -0.0010(12) -0.0153(12) -0.0076(10)
C70 0.0323(12) 0.0315(11) 0.0455(14) -0.0074(10) -0.0048(10) -0.0082(9)
C71 0.036(3) 0.028(3) 0.051(3) -0.019(2) -0.010(2) -0.002(2)
C72 0.0445(16) 0.0413(15) 0.082(2) 0.0086(15) -0.0192(16) -0.0154(13)
C73 0.0297(11) 0.0273(10) 0.0272(10) -0.0072(8) 0.0049(8) -0.0039(8)
C74 0.0300(10) 0.0253(9) 0.0240(10) -0.0044(8) 0.0030(8) -0.0026(8)
C75 0.0380(12) 0.0254(10) 0.0246(10) -0.0042(8) 0.0020(9) -0.0008(9)
C76 0.0504(16) 0.0403(14) 0.0477(15) -0.0187(12) 0.0213(13) -0.0048(12)
C77 0.0445(16) 0.0506(16) 0.067(2) -0.0234(14) 0.0319(14) -0.0170(13)
C78 0.0359(13) 0.0395(13) 0.0531(16) -0.0211(12) 0.0168(11) -0.0133(10)
C79 0.0442(13) 0.0288(11) 0.0273(11) -0.0067(9) -0.0033(10) 0.0028(9)
C80 0.054(4) 0.123(6) 0.110(5) -0.052(5) 0.052(4) -0.048(4)
C81 0.0241(10) 0.0335(11) 0.0277(10) -0.0105(8) 0.0037(8) -0.0009(8)
C82 0.0244(10) 0.0347(11) 0.0308(11) -0.0098(9) 0.0030(8) 0.0003(8)
C83 0.0259(11) 0.0380(12) 0.0323(11) -0.0061(9) 0.0056(9) 0.0030(9)
C84 0.0260(11) 0.0498(14) 0.0327(12) -0.0015(10) -0.0009(9) 0.0047(10)
C85 0.0211(10) 0.0517(14) 0.0370(13) -0.0102(11) -0.0004(9) -0.0020(10)
C86 0.0238(10) 0.0388(12) 0.0344(12) -0.0109(9) 0.0041(9) -0.0038(9)
C87 0.0405(14) 0.0392(13) 0.0415(14) -0.0021(11) 0.0014(11) 0.0047(11)
C88 0.0315(13) 0.068(2) 0.0541(18) -0.0115(15) -0.0087(12) -0.0081(13)
B1 0.0264(11) 0.0280(11) 0.0265(11) -0.0085(9) 0.0033(9) -0.0037(9)
F11A 0.124(5) 0.080(3) 0.068(4) -0.037(3) -0.062(4) 0.018(4)
F12A 0.056(3) 0.079(3) 0.049(3) 0.028(2) -0.013(2) 0.000(2)
F10A 0.047(2) 0.118(4) 0.058(3) 0.015(3) -0.0225(19) 0.016(3)
F14A 0.183(12) 0.103(8) 0.078(6) -0.068(6) -0.084(7) 0.082(8)
C71A 0.050(9) 0.021(6) 0.107(14) -0.030(7) -0.028(8) -0.001(5)
F13A 0.039(8) 0.162(16) 0.091(12) -0.075(12) -0.003(6) -0.021(8)
F15A 0.112(8) 0.074(6) 0.147(10) -0.084(6) 0.009(7) -0.023(5)
F19A 0.063(5) 0.116(5) 0.167(8) -0.099(6) 0.052(5) -0.020(4)
F21A 0.123(6) 0.126(6) 0.163(8) -0.005(6) 0.096(6) -0.054(5)
C80A 0.076(6) 0.085(5) 0.154(7) -0.072(5) 0.080(5) -0.031(5)
F20A 0.052(3) 0.115(5) 0.166(7) -0.071(5) 0.058(4) -0.046(3)
F2A 0.069(6) 0.114(6) 0.056(6) 0.002(5) -0.036(5) -0.033(5)
F3A 0.047(4) 0.078(5) 0.095(5) -0.010(5) -0.030(4) -0.036(4)
F1A 0.056(4) 0.100(5) 0.091(5) -0.047(4) -0.025(4) -0.019(4)
F9A 0.041(4) 0.152(10) 0.055(3) 0.005(7) 0.011(3) -0.040(5)
F7A 0.116(10) 0.037(3) 0.041(4) -0.014(2) 0.037(4) -0.019(4)
F8A 0.099(5) 0.042(4) 0.070(5) 0.025(4) 0.048(4) 0.021(4)

loop_
_atom_type_symbol
_atom_type_description
_atom_type_scat_dispersion_real
_atom_type_scat_dispersion_imag
_atom_type_scat_source
C C 0.0033 0.0016 'International Tables Vol C Tables 4.2.6.8 and 6.1.1.4'
H H 0.0000 0.0000 'International Tables Vol C Tables 4.2.6.8 and 6.1.1.4'
B B 0.0013 0.0007 'International Tables Vol C Tables 4.2.6.8 and 6.1.1.4'
F F 0.0171 0.0103 'International Tables Vol C Tables 4.2.6.8 and 6.1.1.4'
N N 0.0061 0.0033 'International Tables Vol C Tables 4.2.6.8 and 6.1.1.4'
O O 0.0106 0.0060 'International Tables Vol C Tables 4.2.6.8 and 6.1.1.4'
Ru Ru -1.2594 0.8363 'International Tables Vol C Tables 4.2.6.8 and 6.1.1.4'
Zn Zn 0.2839 1.4301 'International Tables Vol C Tables 4.2.6.8 and 6.1.1.4'

loop_
_geom_angle_atom_site_label_1
_geom_angle_atom_site_label_2
_geom_angle_atom_site_label_3
_geom_angle
H4 Ru1 H3 88.6(12)
H4 Ru1 H2 86.7(12)
H4 Ru1 H1 110.3(14)
H3 Ru1 H2 175.1(13)
H3 Ru1 H1 160.2(14)
Zn1 Ru1 H4 45.1(8)
Zn1 Ru1 H3 44.4(9)
Zn1 Ru1 H2 130.7(9)
Zn1 Ru1 H1 152.1(19)
C1 Ru1 H4 88.9(8)
C1 Ru1 H3 90.4(9)
C1 Ru1 Zn1 96.52(5)
C1 Ru1 C28 176.55(8)
C1 Ru1 H2 90.8(9)
C1 Ru1 H1 96(3)
C28 Ru1 H4 87.7(8)
C28 Ru1 H3 89.9(9)
C28 Ru1 Zn1 81.27(6)
C28 Ru1 H2 88.7(9)
C28 Ru1 H1 85(3)
C55 Ru1 H4 172.6(8)
C55 Ru1 H3 85.2(9)
C55 Ru1 Zn1 129.35(7)
C55 Ru1 C1 87.05(8)
C55 Ru1 C28 96.40(8)
C55 Ru1 H2 99.6(10)
C55 Ru1 H1 76.3(13)
H2 Ru1 H1 24.1(5)
Ru1 Zn1 H4 45.0(8)
Ru1 Zn1 H3 40.5(8)
H4 Zn1 H3 84.7(12)
C56 Zn1 Ru1 168.77(11)
C56 Zn1 H4 135.0(8)
C56 Zn1 H3 139.9(8)
C1 N1 C2 111.87(18)
C1 N1 C4 126.03(17)
C2 N1 C4 121.60(18)
C1 N2 C3 111.65(18)
C1 N2 C16 126.38(17)
C3 N2 C16 121.35(17)
C28 N3 C29 111.64(17)
C28 N3 C31 128.00(18)
C29 N3 C31 119.61(18)
C28 N4 C30 111.85(17)
C28 N4 C43 127.52(17)
C30 N4 C43 120.40(17)
N1 C1 Ru1 129.00(14)
N2 C1 Ru1 128.00(14)
N2 C1 N1 102.86(17)
N1 C2 H0AA 126.8
C3 C2 N1 106.4(2)
C3 C2 H0AA 126.8
N2 C3 H1AA 126.4
C2 C3 N2 107.21(19)
C2 C3 H1AA 126.4
C5 C4 N1 117.8(2)
C5 C4 C9 123.1(2)
C9 C4 N1 119.0(2)
C4 C5 C6 116.7(3)
C4 C5 C10 122.7(2)
C6 C5 C10 120.4(3)
C5 C6 H6 119.4
C7 C6 C5 121.2(3)
C7 C6 H6 119.4
C6 C7 H7 119.6
C6 C7 C8 120.9(3)
C8 C7 H7 119.6
C7 C8 H8 119.8
C7 C8 C9 120.5(3)
C9 C8 H8 119.8
C4 C9 C8 117.5(2)
C4 C9 C13 121.3(2)
C8 C9 C13 121.0(2)
C5 C10 H10 108.0
C5 C10 C12 109.5(3)
C11 C10 C5 113.8(3)
C11 C10 H10 108.0
C11 C10 C12 109.4(3)
C12 C10 H10 108.0
C10 C11 H11A 109.5
C10 C11 H11B 109.5
C10 C11 H11C 109.5
H11A C11 H11B 109.5
H11A C11 H11C 109.5
H11B C11 H11C 109.5
C10 C12 H12A 109.5
C10 C12 H12B 109.5
C10 C12 H12C 109.5
H12A C12 H12B 109.5
H12A C12 H12C 109.5
H12B C12 H12C 109.5
C9 C13 H13 107.9
C9 C13 C14 113.7(2)
C9 C13 C15 108.8(2)
C14 C13 H13 107.9
C14 C13 C15 110.5(2)
C15 C13 H13 107.9
C13 C14 H14A 109.5
C13 C14 H14B 109.5
C13 C14 H14C 109.5
H14A C14 H14B 109.5
H14A C14 H14C 109.5
H14B C14 H14C 109.5
C13 C15 H15A 109.5
C13 C15 H15B 109.5
C13 C15 H15C 109.5
H15A C15 H15B 109.5
H15A C15 H15C 109.5
H15B C15 H15C 109.5
C17 C16 N2 117.3(2)
C21 C16 N2 119.27(19)
C21 C16 C17 123.4(2)
C16 C17 C22 121.8(2)
C18 C17 C16 116.8(2)
C18 C17 C22 121.3(2)
C17 C18 H18 119.4
C19 C18 C17 121.2(2)
C19 C18 H18 119.4
C18 C19 H19 119.6
C18 C19 C20 120.7(2)
C20 C19 H19 119.6
C19 C20 H20 119.6
C19 C20 C21 120.8(3)
C21 C20 H20 119.6
C16 C21 C20 117.2(2)
C16 C21 C25 122.9(2)
C20 C21 C25 119.9(2)
C17 C22 H22 107.3
C17 C22 C23 113.6(3)
C17 C22 C24 110.2(2)
C23 C22 H22 107.3
C23 C22 C24 110.8(3)
C24 C22 H22 107.3
C22 C23 H23A 109.5
C22 C23 H23B 109.5
C22 C23 H23C 109.5
H23A C23 H23B 109.5
H23A C23 H23C 109.5
H23B C23 H23C 109.5
C22 C24 H24A 109.5
C22 C24 H24B 109.5
C22 C24 H24C 109.5
H24A C24 H24B 109.5
H24A C24 H24C 109.5
H24B C24 H24C 109.5
C21 C25 H25 107.6
C21 C25 C26 112.2(2)
C21 C25 C27 110.3(2)
C26 C25 H25 107.6
C26 C25 C27 111.2(3)
C27 C25 H25 107.6
C25 C26 H26A 109.5
C25 C26 H26B 109.5
C25 C26 H26C 109.5
H26A C26 H26B 109.5
H26A C26 H26C 109.5
H26B C26 H26C 109.5
C25 C27 H27A 109.5
C25 C27 H27B 109.5
C25 C27 H27C 109.5
H27A C27 H27B 109.5
H27A C27 H27C 109.5
H27B C27 H27C 109.5
N3 C28 Ru1 126.94(14)
N4 C28 Ru1 130.37(14)
N4 C28 N3 102.67(16)
N3 C29 H29 126.4
C30 C29 N3 107.20(19)
C30 C29 H29 126.4
N4 C30 H30 126.7
C29 C30 N4 106.63(19)
C29 C30 H30 126.7
C32 C31 N3 118.4(3)
C36 C31 N3 117.4(2)
C36 C31 C32 123.8(2)
C31 C32 C37 122.5(2)
C33 C32 C31 115.9(3)
C33 C32 C37 121.6(3)
C32 C33 H33 119.1
C34 C33 C32 121.8(4)
C34 C33 H33 119.1
C33 C34 H34 119.5
C33 C34 C35 120.9(3)
C35 C34 H34 119.5
C34 C35 H35 119.7
C34 C35 C36 120.5(4)
C36 C35 H35 119.7
C31 C36 C35 117.1(3)
C31 C36 C40 123.2(2)
C35 C36 C40 119.6(3)
C32 C37 H37 107.1
C32 C37 C38 112.4(3)
C32 C37 C39 113.3(3)
C38 C37 H37 107.1
C39 C37 H37 107.1
C39 C37 C38 109.4(3)
C37 C38 H38A 109.5
C37 C38 H38B 109.5
C37 C38 H38C 109.5
H38A C38 H38B 109.5
H38A C38 H38C 109.5
H38B C38 H38C 109.5
C37 C39 H39A 109.5
C37 C39 H39B 109.5
C37 C39 H39C 109.5
H39A C39 H39B 109.5
H39A C39 H39C 109.5
H39B C39 H39C 109.5
C36 C40 H40 107.4
C36 C40 C41 114.4(3)
C36 C40 C42 109.5(3)
C41 C40 H40 107.4
C41 C40 C42 110.4(3)
C42 C40 H40 107.4
C40 C41 H41A 109.5
C40 C41 H41B 109.5
C40 C41 H41C 109.5
H41A C41 H41B 109.5
H41A C41 H41C 109.5
H41B C41 H41C 109.5
C40 C42 H42A 109.5
C40 C42 H42B 109.5
C40 C42 H42C 109.5
H42A C42 H42B 109.5
H42A C42 H42C 109.5
H42B C42 H42C 109.5
C44 C43 N4 117.82(18)
C48 C43 N4 118.76(19)
C48 C43 C44 123.11(19)
C43 C44 C52 122.55(19)
C45 C44 C43 117.0(2)
C45 C44 C52 120.4(2)
C44 C45 H45 119.4
C46 C45 C44 121.2(2)
C46 C45 H45 119.4
C45 C46 H46 119.8
C47 C46 C45 120.5(2)
C47 C46 H46 119.8
C46 C47 H47 119.4
C46 C47 C48 121.1(2)
C48 C47 H47 119.4
C43 C48 C49 122.6(2)
C47 C48 C43 117.0(2)
C47 C48 C49 120.3(2)
C48 C49 H49 107.8
C48 C49 C50 110.3(2)
C48 C49 C51 112.8(2)
C50 C49 H49 107.8
C51 C49 H49 107.8
C51 C49 C50 110.1(2)
C49 C50 H50A 109.5
C49 C50 H50B 109.5
C49 C50 H50C 109.5
H50A C50 H50B 109.5
H50A C50 H50C 109.5
H50B C50 H50C 109.5
C49 C51 H51A 109.5
C49 C51 H51B 109.5
C49 C51 H51C 109.5
H51A C51 H51B 109.5
H51A C51 H51C 109.5
H51B C51 H51C 109.5
C44 C52 H52 107.7
C44 C52 C53 110.6(2)
C44 C52 C54 113.7(2)
C53 C52 H52 107.7
C54 C52 H52 107.7
C54 C52 C53 109.1(2)
C52 C53 H53A 109.5
C52 C53 H53B 109.5
C52 C53 H53C 109.5
H53A C53 H53B 109.5
H53A C53 H53C 109.5
H53B C53 H53C 109.5
C52 C54 H54A 109.5
C52 C54 H54B 109.5
C52 C54 H54C 109.5
H54A C54 H54B 109.5
H54A C54 H54C 109.5
H54B C54 H54C 109.5
O1 C55 Ru1 172.7(2)
Zn1 C56 H56A 109.5
Zn1 C56 H56B 109.5
Zn1 C56 H56C 109.5
H56A C56 H56B 109.5
H56A C56 H56C 109.5
H56B C56 H56C 109.5
C58 C57 B1 119.21(19)
C62 C57 C58 115.6(2)
C62 C57 B1 125.00(19)
C57 C58 H58 118.8
C59 C58 C57 122.4(2)
C59 C58 H58 118.8
C58 C59 C60 120.8(2)
C58 C59 C64 118.8(2)
C60 C59 C64 120.4(2)
C59 C60 H60 121.1
C61 C60 C59 117.8(2)
C61 C60 H60 121.1
C60 C61 C62 120.8(2)
C60 C61 C63 120.5(2)
C62 C61 C63 118.7(2)
C57 C62 H62 118.7
C61 C62 C57 122.5(2)
C61 C62 H62 118.7
F7 C63 F9 102.9(10)
F7 C63 C61 110.5(7)
F8 C63 F7 107.4(9)
F8 C63 F9 110.3(9)
F8 C63 C61 114.9(6)
F9 C63 C61 110.1(8)
F9A C63 C61 115.1(8)
F9A C63 F8A 102.6(9)
F7A C63 C61 114.9(6)
F7A C63 F9A 108.2(10)
F7A C63 F8A 104.4(9)
F8A C63 C61 110.5(6)
F10 C64 F11 100.5(4)
F10 C64 C59 112.4(3)
F11 C64 C59 109.6(4)
F12 C64 F10 112.5(5)
F12 C64 F11 104.4(5)
F12 C64 C59 116.0(4)
F11A C64 C59 115.6(4)
F11A C64 F12A 106.6(6)
F11A C64 F10A 110.7(5)
F12A C64 C59 110.0(4)
F10A C64 C59 112.1(3)
F10A C64 F12A 100.5(4)
C66 C65 B1 118.3(2)
C70 C65 C66 116.4(2)
C70 C65 B1 125.2(2)
C65 C66 H66 118.8
C67 C66 C65 122.3(3)
C67 C66 H66 118.8
C66 C67 C68 120.3(3)
C66 C67 C71 116.3(3)
C66 C67 C71A 135.6(7)
C68 C67 C71 123.4(3)
C68 C67 C71A 103.9(6)
C67 C68 H68 120.4
C67 C68 C69 119.1(2)
C69 C68 H68 120.4
C68 C69 C70 120.5(3)
C68 C69 C72 121.8(3)
C70 C69 C72 117.7(3)
C65 C70 C69 121.4(2)
C65 C70 H70 119.3
C69 C70 H70 119.3
F13 C71 F15 104.2(5)
F13 C71 C67 110.8(5)
F14 C71 F13 106.0(5)
F14 C71 F15 105.7(4)
F14 C71 C67 118.0(4)
F15 C71 C67 111.1(5)
F16 C72 C69 113.0(2)
F17 C72 F16 105.1(3)
F17 C72 C69 113.0(3)
F18 C72 F16 106.9(3)
F18 C72 F17 106.2(3)
F18 C72 C69 112.1(3)
C74 C73 C78 115.3(2)
C74 C73 B1 122.28(19)
C78 C73 B1 122.0(2)
C73 C74 H74 118.8
C75 C74 C73 122.5(2)
C75 C74 H74 118.8
C74 C75 C79 117.9(2)
C76 C75 C74 121.0(2)
C76 C75 C79 121.0(2)
C75 C76 H76 121.2
C75 C76 C77 117.7(2)
C77 C76 H76 121.2
C76 C77 C80 116.1(8)
C76 C77 C80A 121.2(8)
C78 C77 C76 121.3(2)
C78 C77 C80 122.5(8)
C78 C77 C80A 117.2(8)
C73 C78 H78 118.9
C77 C78 C73 122.2(2)
C77 C78 H78 118.9
F22 C79 C75 112.31(19)
F23 C79 F22 105.6(2)
F23 C79 F24 107.10(19)
F23 C79 C75 112.17(19)
F24 C79 F22 105.93(19)
F24 C79 C75 113.2(2)
F19 C80 F20 105.2(16)
F19 C80 C77 112.7(13)
F20 C80 C77 113.9(11)
F21 C80 F19 110.4(13)
F21 C80 F20 102.4(14)
F21 C80 C77 111.6(16)
C82 C81 C86 115.7(2)
C82 C81 B1 120.44(19)
C86 C81 B1 123.7(2)
C81 C82 H82 118.8
C83 C82 C81 122.4(2)
C83 C82 H82 118.8
C82 C83 C84 120.9(2)
C82 C83 C87 119.7(2)
C84 C83 C87 119.4(2)
C83 C84 H84 121.1
C85 C84 C83 117.8(2)
C85 C84 H84 121.1
C84 C85 C86 121.5(2)
C84 C85 C88 118.8(2)
C86 C85 C88 119.6(2)
C81 C86 H86 119.1
C85 C86 C81 121.9(2)
C85 C86 H86 119.1
F4 C87 F5 105.5(3)
F4 C87 F6 106.4(3)
F4 C87 C83 114.0(2)
F5 C87 C83 112.6(2)
F6 C87 F5 103.9(3)
F6 C87 C83 113.6(2)
F1 C88 F2 109.3(4)
F1 C88 F3 103.7(5)
F1 C88 C85 115.5(4)
F2 C88 C85 111.6(2)
F3 C88 F2 104.3(3)
F3 C88 C85 111.5(3)
F2A C88 C85 119.1(10)
F2A C88 F3A 110.2(14)
F2A C88 F1A 114.4(9)
F3A C88 C85 103.7(8)
F3A C88 F1A 92.5(10)
F1A C88 C85 112.9(5)
C57 B1 C81 112.60(18)
C65 B1 C57 104.57(17)
C65 B1 C81 111.72(18)
C73 B1 C57 110.98(17)
C73 B1 C65 113.73(18)
C73 B1 C81 103.50(17)
F14A C71A C67 101.0(9)
F14A C71A F13A 110.0(16)
F14A C71A F15A 107.0(12)
F13A C71A C67 108.9(12)
F15A C71A C67 120.4(12)
F15A C71A F13A 109.1(13)
F19A C80A C77 111.9(16)
F21A C80A C77 109.9(17)
F21A C80A F19A 107.9(15)
F21A C80A F20A 108.9(15)
F20A C80A C77 116.0(13)
F20A C80A F19A 101.8(18)

loop_
_geom_bond_atom_site_label_1
_geom_bond_atom_site_label_2
_geom_bond_distance
Ru1 H4 1.77(3)
Ru1 H3 1.63(2)
Ru1 Zn1 2.5003(3)
Ru1 C1 2.103(2)
Ru1 C28 2.104(2)
Ru1 C55 1.907(2)
Ru1 H2 1.78(2)
Ru1 H1 1.80(3)
Zn1 H4 1.77(2)
Zn1 H3 1.76(3)
Zn1 C56 1.936(3)
O1 C55 1.133(3)
N1 C1 1.369(3)
N1 C2 1.386(3)
N1 C4 1.442(3)
N2 C1 1.367(2)
N2 C3 1.382(3)
N2 C16 1.443(3)
N3 C28 1.373(3)
N3 C29 1.381(3)
N3 C31 1.451(3)
N4 C28 1.371(2)
N4 C30 1.386(3)
N4 C43 1.447(3)
C2 H0AA 0.9300
C2 C3 1.340(3)
C3 H1AA 0.9300
C4 C5 1.394(4)
C4 C9 1.397(3)
C5 C6 1.406(4)
C5 C10 1.524(4)
C6 H6 0.9300
C6 C7 1.367(5)
C7 H7 0.9300
C7 C8 1.380(5)
C8 H8 0.9300
C8 C9 1.398(3)
C9 C13 1.509(4)
C10 H10 0.9800
C10 C11 1.503(5)
C10 C12 1.529(5)
C11 H11A 0.9600
C11 H11B 0.9600
C11 H11C 0.9600
C12 H12A 0.9600
C12 H12B 0.9600
C12 H12C 0.9600
C13 H13 0.9800
C13 C14 1.526(4)
C13 C15 1.532(4)
C14 H14A 0.9600
C14 H14B 0.9600
C14 H14C 0.9600
C15 H15A 0.9600
C15 H15B 0.9600
C15 H15C 0.9600
C16 C17 1.405(3)
C16 C21 1.388(3)
C17 C18 1.390(4)
C17 C22 1.513(4)
C18 H18 0.9300
C18 C19 1.374(4)
C19 H19 0.9300
C19 C20 1.382(4)
C20 H20 0.9300
C20 C21 1.395(3)
C21 C25 1.515(3)
C22 H22 0.9800
C22 C23 1.518(4)
C22 C24 1.534(4)
C23 H23A 0.9600
C23 H23B 0.9600
C23 H23C 0.9600
C24 H24A 0.9600
C24 H24B 0.9600
C24 H24C 0.9600
C25 H25 0.9800
C25 C26 1.525(4)
C25 C27 1.533(4)
C26 H26A 0.9600
C26 H26B 0.9600
C26 H26C 0.9600
C27 H27A 0.9600
C27 H27B 0.9600
C27 H27C 0.9600
C29 H29 0.9300
C29 C30 1.337(3)
C30 H30 0.9300
C31 C32 1.404(4)
C31 C36 1.382(4)
C32 C33 1.398(4)
C32 C37 1.500(5)
C33 H33 0.9300
C33 C34 1.362(6)
C34 H34 0.9300
C34 C35 1.372(6)
C35 H35 0.9300
C35 C36 1.404(4)
C36 C40 1.515(5)
C37 H37 0.9800
C37 C38 1.530(5)
C37 C39 1.512(5)
C38 H38A 0.9600
C38 H38B 0.9600
C38 H38C 0.9600
C39 H39A 0.9600
C39 H39B 0.9600
C39 H39C 0.9600
C40 H40 0.9800
C40 C41 1.518(5)
C40 C42 1.545(5)
C41 H41A 0.9600
C41 H41B 0.9600
C41 H41C 0.9600
C42 H42A 0.9600
C42 H42B 0.9600
C42 H42C 0.9600
C43 C44 1.403(3)
C43 C48 1.397(3)
C44 C45 1.388(3)
C44 C52 1.523(3)
C45 H45 0.9300
C45 C46 1.383(4)
C46 H46 0.9300
C46 C47 1.375(4)
C47 H47 0.9300
C47 C48 1.396(3)
C48 C49 1.514(3)
C49 H49 0.9800
C49 C50 1.538(4)
C49 C51 1.530(4)
C50 H50A 0.9600
C50 H50B 0.9600
C50 H50C 0.9600
C51 H51A 0.9600
C51 H51B 0.9600
C51 H51C 0.9600
C52 H52 0.9800
C52 C53 1.534(4)
C52 C54 1.527(4)
C53 H53A 0.9600
C53 H53B 0.9600
C53 H53C 0.9600
C54 H54A 0.9600
C54 H54B 0.9600
C54 H54C 0.9600
C56 H56A 0.9600
C56 H56B 0.9600
C56 H56C 0.9600
F1 C88 1.323(3)
F2 C88 1.332(3)
F3 C88 1.330(3)
F4 C87 1.312(3)
F5 C87 1.326(3)
F6 C87 1.323(3)
F7 C63 1.325(8)
F8 C63 1.275(9)
F9 C63 1.330(9)
F10 C64 1.315(6)
F11 C64 1.379(6)
F12 C64 1.276(7)
F13 C71 1.332(6)
F14 C71 1.323(7)
F15 C71 1.345(6)
F16 C72 1.346(4)
F17 C72 1.336(4)
F18 C72 1.324(4)
F19 C80 1.31(2)
F20 C80 1.326(19)
F21 C80 1.31(3)
F22 C79 1.349(3)
F23 C79 1.332(3)
F24 C79 1.339(3)
C57 C58 1.406(3)
C57 C62 1.390(3)
C57 B1 1.636(3)
C58 H58 0.9300
C58 C59 1.380(3)
C59 C60 1.391(3)
C59 C64 1.499(3)
C60 H60 0.9300
C60 C61 1.387(3)
C61 C62 1.388(3)
C61 C63 1.499(3)
C62 H62 0.9300
C63 F9A 1.314(9)
C63 F7A 1.302(9)
C63 F8A 1.340(7)
C64 F11A 1.250(7)
C64 F12A 1.352(7)
C64 F10A 1.337(6)
C65 C66 1.411(3)
C65 C70 1.386(4)
C65 B1 1.636(3)
C66 H66 0.9300
C66 C67 1.374(4)
C67 C68 1.378(5)
C67 C71 1.525(6)
C67 C71A 1.438(13)
C68 H68 0.9300
C68 C69 1.381(4)
C69 C70 1.403(3)
C69 C72 1.487(5)
C70 H70 0.9300
C73 C74 1.392(3)
C73 C78 1.401(3)
C73 B1 1.633(3)
C74 H74 0.9300
C74 C75 1.391(3)
C75 C76 1.373(4)
C75 C79 1.493(3)
C76 H76 0.9300
C76 C77 1.386(4)
C77 C78 1.380(4)
C77 C80 1.503(8)
C77 C80A 1.518(11)
C78 H78 0.9300
C81 C82 1.399(3)
C81 C86 1.402(3)
C81 B1 1.640(3)
C82 H82 0.9300
C82 C83 1.381(3)
C83 C84 1.392(3)
C83 C87 1.492(4)
C84 H84 0.9300
C84 C85 1.374(4)
C85 C86 1.385(4)
C85 C88 1.498(4)
C86 H86 0.9300
C88 F2A 1.323(4)
C88 F3A 1.329(4)
C88 F1A 1.333(4)
F14A C71A 1.282(15)
C71A F13A 1.330(14)
C71A F15A 1.301(13)
F19A C80A 1.35(2)
F21A C80A 1.29(3)
C80A F20A 1.32(2)
